data_7129665
loop_
_publ_author_name
'Valenta, Leo\<s'
'Mayl\"ander, Maximilian'
'Kappeler, Pia'
'Blacque, Olivier'
'Solomek, Tomas'
'Richert, Sabine'
'Jur\'i\<cek, Michal'

_publ_section_title
;
 Trimesityltriangulene: A Persistent Derivative of Clar&#x2019;s
 Hydrocarbon
;
_journal_name_full 'Chemical Communications'
_journal_paper_doi 10.1039/D2CC00352J
_journal_year 2022
_chemical_formula_moiety 'C49 H43, 0.5(C5 H12)'
_chemical_formula_sum 'C51.5 H49'
_chemical_formula_weight 667.90
_space_group_crystal_system triclinic
_space_group_IT_number 2
_space_group_name_Hall '-P 1'
_space_group_name_H-M_alt 'P -1'
_atom_sites_solution_hydrogens geom
_atom_sites_solution_primary dual
_audit_creation_date 2021-03-15
_audit_creation_method
;
Olex2 1.3
(compiled 2020.11.12 svn.r5f609507 for OlexSys, GUI svn.r6272)
;
_audit_update_record
;
2021-08-23 deposited with the CCDC.	2022-02-04 downloaded from the CCDC.
;
_cell_angle_alpha 80.129(4)
_cell_angle_beta 70.657(4)
_cell_angle_gamma 89.633(4)
_cell_formula_units_Z 4
_cell_length_a 13.0757(6)
_cell_length_b 17.7775(8)
_cell_length_c 18.1806(8)
_cell_measurement_reflns_used 12027
_cell_measurement_temperature 160(1)
_cell_measurement_theta_max 78.3940
_cell_measurement_theta_min 4.2620
_cell_volume 3922.8(3)
_computing_cell_refinement 'CrysAlisPro 1.171.40.68a (Rigaku OD, 2019)'
_computing_data_collection 'CrysAlisPro 1.171.40.68a (Rigaku OD, 2019)'
_computing_data_reduction 'CrysAlisPro 1.171.40.68a (Rigaku OD, 2019)'
_computing_molecular_graphics 'Olex2 1.3 (Dolomanov et al., 2009)'
_computing_publication_material 'Olex2 1.3 (Dolomanov et al., 2009)'
_computing_structure_refinement 'SHELXL (Sheldrick, 2015b)'
_computing_structure_solution 'SHELXT (Sheldrick, 2015a)'
_diffrn_ambient_environment N~2~
_diffrn_ambient_temperature 160(1)
_diffrn_detector 'Hybrid Pixel Array Detector'
_diffrn_detector_area_resol_mean 5.8140
_diffrn_detector_type 'Pilatus 200K'
_diffrn_measured_fraction_theta_full 0.999
_diffrn_measured_fraction_theta_max 0.997
_diffrn_measurement_details
;
List of Runs (angles in degrees, time in seconds):

  # Type    Start    End  Width  t~exp~   \w     \q     \k     \f   Frames
#--------------------------------------------------------------------------
  1  \w    -67.00  20.00   0.50    5.00    --  -51.79  59.00-137.00  174
  2  \w   -124.00 -36.00   0.50    5.00    --  -51.79 -59.00  81.00  176
  3  \w     36.00 124.00   0.50    5.00    --   51.79  59.00-137.00  176
  4  \w   -102.00 -14.00   0.50   18.00    --  -86.25  59.00-137.00  176
  5  \w   -158.00 -71.00   0.50   18.00    --  -86.25 -59.00  81.00  174
  6  \w     92.00 178.00   0.50   18.00    --  107.75  59.00-137.00  172
  7  \w     36.00 123.00   0.50   18.00    --  107.75 -59.00  81.00  174
  8  \w   -125.00 -29.00   0.50    5.00    --  -51.79 -77.00-150.00  192
  9  \w   -124.00 -37.00   0.50    5.00    --  -51.79 -57.00 -30.00  174
 10  \w    -69.00  -3.00   0.50    5.00    --  -51.79  77.00   0.00  132
 11  \w    -16.00  62.00   0.50    5.00    --   51.79 -19.00 -90.00  156
 12  \w    -20.00   7.00   0.50    5.00    --   51.79 -59.00  81.00   54
 13  \w      9.00  38.00   0.50    5.00    --   51.79 -59.00  81.00   58
 14  \w     34.00  98.00   0.50    5.00    --   51.79-125.00  90.00  128
 15  \w     32.00 106.00   0.50   18.00    --  107.75 -94.00  90.00  148
 16  \w     32.00 109.00   0.50   18.00    --  107.75-111.00-120.00  154
 17  \w     92.00 170.00   0.50   18.00    --  107.75  62.00 127.29  156
 18  \w     31.00  93.00   0.50   18.00    --  107.75 -94.00 -30.00  124
 19  \w     59.00  88.00   0.50   18.00    --  107.75 -94.00  60.00   58
 20  \w     93.00 176.00   0.50   18.00    --  107.75  61.00-120.00  166
 21  \w    105.00 176.00   0.50   18.00    --  107.75 111.00  90.00  142
 22  \w     95.00 122.00   0.50   18.00    --  107.75  30.00  90.00   54
 23  \w     74.00 104.00   0.50   18.00    --  107.75 -94.00  30.00   60
 24  \w     93.00 178.00   0.50   18.00    --  107.75  61.00 150.00  170
 25  \w     33.00 109.00   0.50   18.00    --  107.75-111.00 -60.00  152
 26  \w     37.00 109.00   0.50   18.00    --  107.75-111.00  30.00  144
 27  \w    134.00 171.00   0.50   18.00    --  107.75  61.00   0.00   74
 28  \w    138.00 165.00   0.50   18.00    --  107.75  30.00  90.00   54
 29  \w     43.00  70.00   0.50   18.00    --  107.75 -94.00-120.00   54
 30  \w     71.00  98.00   0.50   18.00    --  107.75 -94.00-120.00   54
 31  \w     38.00  65.00   0.50   18.00    --  107.75 -61.00  30.00   54
 32  \w     80.00 107.00   0.50   18.00    --  107.75 -61.00  30.00   54
 33  \w     93.00 120.00   0.50   18.00    --  107.75  61.00   0.00   54
 34  \w     31.00 109.00   0.50   18.00    --  107.75-111.00-150.00  156
 35  \w     33.00  58.00   0.50   18.00    --  107.75 -45.00  90.00   50
 36  \w     80.00 120.00   0.50   18.00    --  107.75 -45.00  90.00   80
 37  \w     32.00  82.00   0.50   18.00    --  107.75 -94.00 -90.00  100
 38  \w     62.00 109.00   0.50   18.00    --  107.75-111.00 150.00   94
 39  \w     36.00  61.00   0.50   18.00    --  107.75 -94.00 -60.00   50
 40  \w     31.00  59.00   0.50   18.00    --  107.75-111.00 150.00   56
 41  \w    104.00 171.00   0.50   18.00    --  107.75  30.00-180.00  134
 42  \w     45.00 109.00   0.50   18.00    --  107.75-111.00  60.00  128
 43  \w    144.00 173.00   0.50   18.00    --  107.75 111.00-150.00   58
 44  \w     40.00  69.00   0.50   18.00    --  107.75 -94.00  30.00   58
 45  \w     65.00 106.00   0.50   18.00    --  107.75 -94.00 150.00   82
 46  \w     78.00 105.00   0.50   18.00    --  107.75 -94.00   0.00   54
 47  \w     69.00 109.00   0.50   18.00    --  107.75-111.00 -30.00   80
 48  \w    116.00 162.00   0.50   18.00    --  107.75 111.00  60.00   92
 49  \w     63.00 115.00   0.50   18.00    --  107.75 178.00 120.00  104
;
_diffrn_measurement_device 'four-circle diffractometer'
_diffrn_measurement_device_type 'XtaLAB Synergy, Dualflex, Pilatus 200K'
_diffrn_measurement_method '\w scans'
_diffrn_orient_matrix_type 'CrysAlisPro convention (1999,Acta A55,543-557)'
_diffrn_orient_matrix_UB_11 -0.0905926000
_diffrn_orient_matrix_UB_12 0.0540779000
_diffrn_orient_matrix_UB_13 -0.0059152000
_diffrn_orient_matrix_UB_21 -0.0642255000
_diffrn_orient_matrix_UB_22 -0.0289917000
_diffrn_orient_matrix_UB_23 0.0882229000
_diffrn_orient_matrix_UB_31 0.0574963000
_diffrn_orient_matrix_UB_32 0.0632048000
_diffrn_orient_matrix_UB_33 0.0226975000
_diffrn_radiation_monochromator mirror
_diffrn_radiation_probe x-ray
_diffrn_radiation_type 'Cu K\a'
_diffrn_radiation_wavelength 1.54184
_diffrn_reflns_av_R_equivalents 0.0755
_diffrn_reflns_av_unetI/netI 0.0556
_diffrn_reflns_Laue_measured_fraction_full 0.999
_diffrn_reflns_Laue_measured_fraction_max 0.997
_diffrn_reflns_limit_h_max 16
_diffrn_reflns_limit_h_min -16
_diffrn_reflns_limit_k_max 22
_diffrn_reflns_limit_k_min -22
_diffrn_reflns_limit_l_max 22
_diffrn_reflns_limit_l_min -22
_diffrn_reflns_number 73678
_diffrn_reflns_point_group_measured_fraction_full 0.999
_diffrn_reflns_point_group_measured_fraction_max 0.997
_diffrn_reflns_theta_full 67.684
_diffrn_reflns_theta_max 74.503
_diffrn_reflns_theta_min 2.618
_diffrn_source 'micro-focus sealed X-ray tube'
_diffrn_source_type 'PhotonJet (Cu) X-ray Source'
_exptl_absorpt_coefficient_mu 0.475
_exptl_absorpt_correction_T_max 0.990
_exptl_absorpt_correction_T_min 0.952
_exptl_absorpt_correction_type analytical
_exptl_absorpt_process_details
;
CrysAlisPro 1.171.40.68a (Rigaku Oxford Diffraction, 2019)
Analytical numeric absorption correction using a multifaceted crystal
model based on expressions derived by R.C. Clark & J.S. Reid.
(Clark, R. C. & Reid, J. S. (1995). Acta Cryst. A51, 887-897)
Empirical absorption correction using spherical harmonics,
 implemented in SCALE3 ABSPACK scaling algorithm.
;
_exptl_crystal_colour yellow
_exptl_crystal_density_diffrn 1.131
_exptl_crystal_description plate
_exptl_crystal_F_000 1432
_exptl_crystal_size_max 0.14
_exptl_crystal_size_mid 0.06
_exptl_crystal_size_min 0.02
_refine_diff_density_max 0.435
_refine_diff_density_min -0.313
_refine_diff_density_rms 0.054
_refine_ls_extinction_method none
_refine_ls_goodness_of_fit_ref 1.033
_refine_ls_hydrogen_treatment constr
_refine_ls_matrix_type full
_refine_ls_number_parameters 901
_refine_ls_number_reflns 16006
_refine_ls_number_restraints 144
_refine_ls_restrained_S_all 1.065
_refine_ls_R_factor_all 0.1293
_refine_ls_R_factor_gt 0.0840
_refine_ls_shift/su_max 0.004
_refine_ls_shift/su_mean 0.000
_refine_ls_structure_factor_coef Fsqd
_refine_ls_weighting_details 'w=1/[\s^2^(Fo^2^)+(0.1600P)^2^+0.1831P] where P=(Fo^2^+2Fc^2^)/3'
_refine_ls_weighting_scheme calc
_refine_ls_wR_factor_gt 0.2320
_refine_ls_wR_factor_ref 0.2680
_reflns_Friedel_coverage 0.000
_reflns_number_gt 9221
_reflns_number_total 16006
_reflns_threshold_expression 'I > 2\s(I)'
_cod_data_source_file d2cc00352j2.cif
_cod_data_source_block lv0103_sq
_cod_original_formula_sum 'C51.50 H49'
_cod_database_code 7129665
_shelx_shelxl_version_number 2018/3
_shelx_space_group_comment
;
The symmetry employed for this shelxl refinement is uniquely defined
by the following loop, which should always be used as a source of
symmetry information in preference to the above space-group names.
They are only intended as comments.
;
_shelx_estimated_absorpt_t_max 0.991
_shelx_estimated_absorpt_t_min 0.936
_olex2_refinement_description
;
1. Fixed Uiso
 At 1.2 times of:
  All C(H) groups
 At 1.5 times of:
  All C(H,H,H) groups
2. Uiso/Uaniso restraints and constraints
C89 \\sim C86 \\sim C81 \\sim C82 \\sim C83 \\sim C84 \\sim C85 \\sim C88 \\sim
C87: within 3A with sigma of 0.005 and sigma for terminal atoms of 0.01 within
3A
3.a Ternary CH refined with riding coordinates:
 C7(H7), C56(H56)
3.b Aromatic/amide H refined with riding coordinates:
 C1(H1), C2(H2), C6(H6), C14(H14), C15(H15), C16(H16), C20(H20), C21(H21),
 C22(H22), C25(H25), C27(H27), C34(H34), C36(H36), C43(H43), C45(H45), C50(H50),
  C51(H51), C55(H55), C63(H63), C64(H64), C65(H65), C69(H69), C70(H70),
 C71(H71), C74(H74), C76(H76), C83(H83), C85(H85), C92(H92), C94(H94)
3.c Idealised Me refined as rotating group:
 C29(H29A,H29B,H29C), C30(H30A,H30B,H30C), C31(H31A,H31B,H31C), C38(H38A,H38B,
 H38C), C39(H39A,H39B,H39C), C40(H40A,H40B,H40C), C47(H47A,H47B,H47C), C48(H48A,
 H48B,H48C), C49(H49A,H49B,H49C), C78(H78A,H78B,H78C), C79(H79A,H79B,H79C),
 C80(H80A,H80B,H80C), C87(H87A,H87B,H87C), C88(H88A,H88B,H88C), C89(H89A,H89B,
 H89C), C96(H96A,H96B,H96C), C97(H97A,H97B,H97C), C98(H98A,H98B,H98C)
;
_platon_squeeze_void_probe_radius 1.20
_olex2_submission_special_instructions 'No special instructions were received'

loop_
_space_group_symop_operation_xyz
'x, y, z'
'-x, -y, -z'

loop_
_atom_site_label
_atom_site_type_symbol
_atom_site_fract_x
_atom_site_fract_y
_atom_site_fract_z
_atom_site_U_iso_or_equiv
_atom_site_adp_type
_atom_site_occupancy
_atom_site_site_symmetry_order
_atom_site_calc_flag
_atom_site_refinement_flags_posn
_atom_site_refinement_flags_adp
_atom_site_refinement_flags_occupancy
_atom_site_disorder_assembly
_atom_site_disorder_group
C1 C -0.2529(2) 0.60925(15) 0.49481(19) 0.0507(7) Uani 1 1 d . . . . .
H1 H -0.196437 0.587944 0.457471 0.061 Uiso 1 1 calc R U . . .
C2 C -0.2649(2) 0.68846(15) 0.48309(18) 0.0478(7) Uani 1 1 d . . . . .
H2 H -0.216460 0.720361 0.437659 0.057 Uiso 1 1 calc R U . . .
C3 C -0.3461(2) 0.72054(14) 0.53666(16) 0.0426(6) Uani 1 1 d . . . . .
C4 C -0.4223(2) 0.67296(14) 0.60267(16) 0.0423(6) Uani 1 1 d . . . . .
C5 C -0.4082(2) 0.59279(14) 0.61506(18) 0.0452(6) Uani 1 1 d . . . . .
C6 C -0.3220(2) 0.56289(14) 0.55947(19) 0.0492(7) Uani 1 1 d . . . . .
H6 H -0.312027 0.509493 0.567392 0.059 Uiso 1 1 calc R U . . .
C7 C -0.3476(2) 0.80700(14) 0.52835(17) 0.0469(6) Uani 1 1 d . . . . .
H7 H -0.288183 0.822297 0.546936 0.056 Uiso 1 1 calc R U . . .
C8 C -0.4503(2) 0.83546(14) 0.58201(16) 0.0439(6) Uani 1 1 d . . . . .
C9 C -0.5260(2) 0.78513(14) 0.64418(17) 0.0455(6) Uani 1 1 d . . . . .
C10 C -0.5108(2) 0.70379(14) 0.65671(17) 0.0456(6) Uani 1 1 d . . . . .
C11 C -0.5850(2) 0.65527(14) 0.72125(18) 0.0491(7) Uani 1 1 d . . . . .
C12 C -0.5677(3) 0.57459(15) 0.73594(19) 0.0520(7) Uani 1 1 d . . . . .
C13 C -0.4806(3) 0.54473(15) 0.6827(2) 0.0549(8) Uani 1 1 d . . . . .
C14 C -0.4664(3) 0.91328(14) 0.57157(17) 0.0486(7) Uani 1 1 d . . . . .
H14 H -0.414681 0.947190 0.530023 0.058 Uiso 1 1 calc R U . . .
C15 C -0.5577(3) 0.94229(14) 0.62126(18) 0.0537(8) Uani 1 1 d . . . . .
H15 H -0.568105 0.995607 0.613086 0.064 Uiso 1 1 calc R U . . .
C16 C -0.6325(3) 0.89395(15) 0.68199(18) 0.0573(8) Uani 1 1 d . . . . .
H16 H -0.694472 0.914209 0.715562 0.069 Uiso 1 1 calc R U . . .
C17 C -0.6187(3) 0.81491(15) 0.69516(18) 0.0564(8) Uani 1 1 d . . . . .
C18 C -0.6956(4) 0.76372(19) 0.7599(3) 0.1004(18) Uani 1 1 d . . . . .
C19 C -0.6766(3) 0.68534(16) 0.7740(2) 0.0621(9) Uani 1 1 d . . . . .
C20 C -0.7511(3) 0.63434(18) 0.8408(2) 0.0718(11) Uani 1 1 d . . . . .
H20 H -0.813210 0.653423 0.875404 0.086 Uiso 1 1 calc R U . . .
C21 C -0.7308(3) 0.55692(19) 0.8538(2) 0.0738(11) Uani 1 1 d . . . . .
H21 H -0.779801 0.523893 0.897988 0.089 Uiso 1 1 calc R U . . .
C22 C -0.6424(3) 0.52682(17) 0.8048(2) 0.0633(9) Uani 1 1 d . . . . .
H22 H -0.630416 0.474019 0.816484 0.076 Uiso 1 1 calc R U . . .
C23 C -0.3155(2) 0.84670(13) 0.44139(17) 0.0437(6) Uani 1 1 d . . . . .
C24 C -0.2137(2) 0.88456(14) 0.40462(18) 0.0497(7) Uani 1 1 d . . . . .
C25 C -0.1856(3) 0.92100(15) 0.3253(2) 0.0585(9) Uani 1 1 d . . . . .
H25 H -0.116856 0.947884 0.300377 0.070 Uiso 1 1 calc R U . . .
C26 C -0.2548(3) 0.91896(16) 0.28242(19) 0.0604(9) Uani 1 1 d . . . . .
C27 C -0.3549(3) 0.88009(17) 0.32013(19) 0.0567(8) Uani 1 1 d . . . . .
H27 H -0.402927 0.877913 0.291091 0.068 Uiso 1 1 calc R U . . .
C28 C -0.3875(2) 0.84410(15) 0.39905(19) 0.0499(7) Uani 1 1 d . . . . .
C29 C -0.1302(3) 0.88649(19) 0.4455(2) 0.0643(9) Uani 1 1 d . . . . .
H29A H -0.157484 0.914457 0.489490 0.097 Uiso 1 1 calc R U . . .
H29B H -0.062512 0.912147 0.407470 0.097 Uiso 1 1 calc R U . . .
H29C H -0.116474 0.834099 0.465851 0.097 Uiso 1 1 calc R U . . .
C30 C -0.2213(4) 0.9575(2) 0.1964(2) 0.0892(14) Uani 1 1 d . . . . .
H30A H -0.155226 0.990092 0.183063 0.134 Uiso 1 1 calc R U . . .
H30B H -0.279675 0.988935 0.187904 0.134 Uiso 1 1 calc R U . . .
H30C H -0.207457 0.918590 0.162637 0.134 Uiso 1 1 calc R U . . .
C31 C -0.4962(3) 0.8034(2) 0.4365(2) 0.0656(9) Uani 1 1 d . . . . .
H31A H -0.487668 0.749479 0.455338 0.098 Uiso 1 1 calc R U . . .
H31B H -0.533618 0.807147 0.397440 0.098 Uiso 1 1 calc R U . . .
H31C H -0.538998 0.826757 0.481287 0.098 Uiso 1 1 calc R U . . .
C32 C -0.7886(3) 0.79540(16) 0.8178(2) 0.0651(10) Uani 1 1 d . . . . .
C33 C -0.8897(4) 0.79897(16) 0.80859(19) 0.0653(10) Uani 1 1 d . . . . .
C34 C -0.9752(3) 0.82656(17) 0.8652(2) 0.0580(8) Uani 1 1 d . . . . .
H34 H -1.044321 0.829909 0.858756 0.070 Uiso 1 1 calc R U . . .
C35 C -0.9610(3) 0.84909(14) 0.93054(17) 0.0481(7) Uani 1 1 d . . . . .
C36 C -0.8609(3) 0.84676(17) 0.93655(18) 0.0554(7) Uani 1 1 d . . . . .
H36 H -0.850068 0.864487 0.979977 0.066 Uiso 1 1 calc R U . . .
C37 C -0.7735(3) 0.81995(19) 0.8828(2) 0.0635(9) Uani 1 1 d . . . . .
C38 C -0.9066(7) 0.7763(3) 0.7367(3) 0.128(2) Uani 1 1 d . . . . .
H38A H -0.867440 0.813602 0.689300 0.191 Uiso 1 1 calc R U . . .
H38B H -0.984245 0.775046 0.743706 0.191 Uiso 1 1 calc R U . . .
H38C H -0.879108 0.725518 0.730464 0.191 Uiso 1 1 calc R U . . .
C39 C -1.0560(3) 0.8757(2) 0.9932(2) 0.0765(11) Uani 1 1 d . . . . .
H39A H -1.118815 0.880452 0.975035 0.115 Uiso 1 1 calc R U . . .
H39B H -1.036155 0.925431 1.002464 0.115 Uiso 1 1 calc R U . . .
H39C H -1.074394 0.838339 1.042655 0.115 Uiso 1 1 calc R U . . .
C40 C -0.6649(4) 0.8187(4) 0.8951(4) 0.122(2) Uani 1 1 d . . . . .
H40A H -0.635874 0.768025 0.891006 0.184 Uiso 1 1 calc R U . . .
H40B H -0.673736 0.829811 0.947802 0.184 Uiso 1 1 calc R U . . .
H40C H -0.614516 0.857362 0.854616 0.184 Uiso 1 1 calc R U . . .
C41 C -0.4590(3) 0.46152(15) 0.7004(2) 0.0527(7) Uani 1 1 d . . . . .
C42 C -0.5097(3) 0.40628(16) 0.6761(2) 0.0565(8) Uani 1 1 d . . . . .
C43 C -0.4924(3) 0.32972(16) 0.6976(2) 0.0594(8) Uani 1 1 d . . . . .
H43 H -0.528841 0.292146 0.682462 0.071 Uiso 1 1 calc R U . . .
C44 C -0.4249(3) 0.30642(15) 0.7395(2) 0.0565(8) Uani 1 1 d . . . . .
C45 C -0.3717(3) 0.36240(18) 0.7590(2) 0.0672(9) Uani 1 1 d . . . . .
H45 H -0.321948 0.347284 0.786061 0.081 Uiso 1 1 calc R U . . .
C46 C -0.3870(3) 0.43953(17) 0.7412(2) 0.0620(8) Uani 1 1 d . . . . .
C47 C -0.3264(4) 0.4980(2) 0.7635(3) 0.0940(14) Uani 1 1 d . . . . .
H47A H -0.280093 0.531532 0.715459 0.141 Uiso 1 1 calc R U . . .
H47B H -0.281192 0.472208 0.792645 0.141 Uiso 1 1 calc R U . . .
H47C H -0.378153 0.528550 0.797047 0.141 Uiso 1 1 calc R U . . .
C48 C -0.5821(4) 0.4290(2) 0.6274(3) 0.0794(11) Uani 1 1 d . . . . .
H48A H -0.652566 0.442178 0.661764 0.119 Uiso 1 1 calc R U . . .
H48B H -0.592514 0.386232 0.602571 0.119 Uiso 1 1 calc R U . . .
H48C H -0.548248 0.473338 0.586236 0.119 Uiso 1 1 calc R U . . .
C49 C -0.4082(3) 0.22245(17) 0.7614(3) 0.0770(11) Uani 1 1 d . . . . .
H49A H -0.478328 0.195426 0.792613 0.116 Uiso 1 1 calc R U . . .
H49B H -0.359515 0.216339 0.792705 0.116 Uiso 1 1 calc R U . . .
H49C H -0.376082 0.201132 0.713032 0.116 Uiso 1 1 calc R U . . .
C50 C 0.2422(2) 0.88939(16) 0.50756(19) 0.0497(7) Uani 1 1 d . . . . .
H50 H 0.264616 0.909932 0.545020 0.060 Uiso 1 1 calc R U . . .
C51 C 0.2194(2) 0.81049(15) 0.51855(19) 0.0492(7) Uani 1 1 d . . . . .
H51 H 0.227224 0.778026 0.563433 0.059 Uiso 1 1 calc R U . . .
C52 C 0.1859(2) 0.77910(14) 0.46557(17) 0.0434(6) Uani 1 1 d . . . . .
C53 C 0.1700(2) 0.82697(13) 0.39983(16) 0.0423(6) Uani 1 1 d . . . . .
C54 C 0.1953(2) 0.90746(14) 0.38768(17) 0.0438(6) Uani 1 1 d . . . . .
C55 C 0.2320(2) 0.93685(14) 0.44283(18) 0.0475(7) Uani 1 1 d . . . . .
H55 H 0.249763 0.990050 0.434805 0.057 Uiso 1 1 calc R U . . .
C56 C 0.1773(3) 0.69261(15) 0.47313(18) 0.0496(7) Uani 1 1 d . . . . .
H56 H 0.253904 0.677018 0.454169 0.060 Uiso 1 1 calc R U . . .
C57 C 0.1240(2) 0.66498(14) 0.41980(17) 0.0456(6) Uani 1 1 d . . . . .
C58 C 0.1045(2) 0.71570(14) 0.35779(16) 0.0458(6) Uani 1 1 d . . . . .
C59 C 0.1287(2) 0.79684(14) 0.34673(16) 0.0438(6) Uani 1 1 d . . . . .
C60 C 0.1140(3) 0.84608(15) 0.28186(18) 0.0477(7) Uani 1 1 d . . . . .
C61 C 0.1445(3) 0.92635(15) 0.26801(18) 0.0492(7) Uani 1 1 d . . . . .
C62 C 0.1845(3) 0.95557(15) 0.32009(18) 0.0503(7) Uani 1 1 d . . . . .
C63 C 0.0994(3) 0.58691(14) 0.42947(18) 0.0510(7) Uani 1 1 d . . . . .
H63 H 0.112951 0.552567 0.470948 0.061 Uiso 1 1 calc R U . . .
C64 C 0.0551(3) 0.55869(14) 0.37914(18) 0.0526(7) Uani 1 1 d . . . . .
H64 H 0.038485 0.505383 0.386598 0.063 Uiso 1 1 calc R U . . .
C65 C 0.0352(3) 0.60755(16) 0.31869(18) 0.0573(8) Uani 1 1 d . . . . .
H65 H 0.004834 0.587773 0.284699 0.069 Uiso 1 1 calc R U . . .
C66 C 0.0595(3) 0.68657(15) 0.30673(18) 0.0541(8) Uani 1 1 d . . . . .
C67 C 0.0409(5) 0.7381(2) 0.2425(3) 0.0994(18) Uani 1 1 d . . . . .
C68 C 0.0713(3) 0.81658(17) 0.22941(19) 0.0602(8) Uani 1 1 d . . . . .
C69 C 0.0575(3) 0.86793(18) 0.1634(2) 0.0675(10) Uani 1 1 d . . . . .
H69 H 0.026658 0.849160 0.129084 0.081 Uiso 1 1 calc R U . . .
C70 C 0.0893(4) 0.94522(19) 0.1498(2) 0.0720(10) Uani 1 1 d . . . . .
H70 H 0.080681 0.978281 0.105566 0.086 Uiso 1 1 calc R U . . .
C71 C 0.1333(3) 0.97523(17) 0.1992(2) 0.0654(9) Uani 1 1 d . . . . .
H71 H 0.156027 1.027849 0.187728 0.078 Uiso 1 1 calc R U . . .
C72 C 0.1303(2) 0.65231(13) 0.55992(17) 0.0447(6) Uani 1 1 d . . . . .
C73 C 0.1999(2) 0.61449(14) 0.59597(18) 0.0474(7) Uani 1 1 d . . . . .
C74 C 0.1566(3) 0.57785(16) 0.6748(2) 0.0576(8) Uani 1 1 d . . . . .
H74 H 0.203793 0.552215 0.699682 0.069 Uiso 1 1 calc R U . . .
C75 C 0.0471(3) 0.57758(16) 0.71822(19) 0.0610(9) Uani 1 1 d . . . . .
C76 C -0.0194(3) 0.61623(18) 0.6813(2) 0.0592(9) Uani 1 1 d . . . . .
H76 H -0.094371 0.617596 0.710466 0.071 Uiso 1 1 calc R U . . .
C77 C 0.0198(3) 0.65323(15) 0.60298(19) 0.0501(7) Uani 1 1 d . . . . .
C78 C 0.3206(3) 0.61438(19) 0.5551(2) 0.0671(9) Uani 1 1 d . . . . .
H78A H 0.354100 0.587172 0.592159 0.101 Uiso 1 1 calc R U . . .
H78B H 0.351173 0.667179 0.537169 0.101 Uiso 1 1 calc R U . . .
H78C H 0.335217 0.588713 0.509337 0.101 Uiso 1 1 calc R U . . .
C79 C 0.0014(5) 0.5387(2) 0.8039(2) 0.0938(15) Uani 1 1 d . . . . .
H79A H 0.047270 0.497199 0.814085 0.141 Uiso 1 1 calc R U . . .
H79B H -0.072448 0.517756 0.815044 0.141 Uiso 1 1 calc R U . . .
H79C H -0.000421 0.575973 0.838236 0.141 Uiso 1 1 calc R U . . .
C80 C -0.0568(3) 0.6937(2) 0.5651(2) 0.0688(9) Uani 1 1 d . . . . .
H80A H -0.031434 0.747397 0.544778 0.103 Uiso 1 1 calc R U . . .
H80B H -0.129681 0.690773 0.604542 0.103 Uiso 1 1 calc R U . . .
H80C H -0.059103 0.669157 0.521263 0.103 Uiso 1 1 calc R U . . .
C81 C 0.0026(3) 0.70691(16) 0.18345(19) 0.0591(7) Uani 1 1 d . U . . .
C82 C -0.1058(3) 0.69795(17) 0.1931(2) 0.0666(8) Uani 1 1 d . U . . .
C83 C -0.1337(4) 0.67099(19) 0.1347(2) 0.0717(8) Uani 1 1 d . U . . .
H83 H -0.208399 0.664821 0.141055 0.086 Uiso 1 1 calc R U . . .
C84 C -0.0588(4) 0.65295(18) 0.0687(2) 0.0703(8) Uani 1 1 d . U . . .
C85 C 0.0462(4) 0.66084(19) 0.0616(2) 0.0742(8) Uani 1 1 d . U . . .
H85 H 0.099352 0.646919 0.016639 0.089 Uiso 1 1 calc R U . . .
C86 C 0.0802(3) 0.68804(19) 0.1161(2) 0.0698(8) Uani 1 1 d . U . . .
C87 C -0.1890(5) 0.7166(3) 0.2668(3) 0.1113(17) Uani 1 1 d . U . . .
H87A H -0.197094 0.674585 0.311258 0.167 Uiso 1 1 calc R U . . .
H87B H -0.258801 0.723611 0.258160 0.167 Uiso 1 1 calc R U . . .
H87C H -0.165093 0.763773 0.278845 0.167 Uiso 1 1 calc R U . . .
C88 C -0.0872(6) 0.6247(3) 0.0041(3) 0.1130(15) Uani 1 1 d . U . . .
H88A H -0.049368 0.657642 -0.046869 0.170 Uiso 1 1 calc R U . . .
H88B H -0.165741 0.625933 0.015151 0.170 Uiso 1 1 calc R U . . .
H88C H -0.064962 0.572156 0.001979 0.170 Uiso 1 1 calc R U . . .
C89 C 0.2000(5) 0.6942(4) 0.1013(4) 0.1176(16) Uani 1 1 d . U . . .
H89A H 0.217051 0.737615 0.122683 0.176 Uiso 1 1 calc R U . . .
H89B H 0.239201 0.701929 0.044115 0.176 Uiso 1 1 calc R U . . .
H89C H 0.221969 0.647020 0.127285 0.176 Uiso 1 1 calc R U . . .
C90 C 0.2221(2) 1.03870(14) 0.30220(19) 0.0491(7) Uani 1 1 d . . . . .
C91 C 0.3313(3) 1.05928(16) 0.2609(2) 0.0573(8) Uani 1 1 d . . . . .
C92 C 0.3648(3) 1.13637(18) 0.2406(2) 0.0634(9) Uani 1 1 d . . . . .
H92 H 0.439237 1.150447 0.212341 0.076 Uiso 1 1 calc R U . . .
C93 C 0.2935(3) 1.19312(15) 0.2600(2) 0.0557(8) Uani 1 1 d . . . . .
C94 C 0.1874(3) 1.17136(16) 0.3025(2) 0.0586(8) Uani 1 1 d . . . . .
H94 H 0.137403 1.209730 0.316729 0.070 Uiso 1 1 calc R U . . .
C95 C 0.1499(3) 1.09493(16) 0.3257(2) 0.0564(8) Uani 1 1 d . . . . .
C96 C 0.4135(3) 0.9997(2) 0.2381(3) 0.0891(14) Uani 1 1 d . . . . .
H96A H 0.417735 0.967042 0.286136 0.134 Uiso 1 1 calc R U . . .
H96B H 0.484794 1.025088 0.207269 0.134 Uiso 1 1 calc R U . . .
H96C H 0.391105 0.968265 0.206147 0.134 Uiso 1 1 calc R U . . .
C97 C 0.3308(3) 1.27708(17) 0.2351(3) 0.0763(11) Uani 1 1 d . . . . .
H97A H 0.292461 1.302824 0.200692 0.114 Uiso 1 1 calc R U . . .
H97B H 0.409147 1.281880 0.206370 0.114 Uiso 1 1 calc R U . . .
H97C H 0.315032 1.300768 0.282299 0.114 Uiso 1 1 calc R U . . .
C98 C 0.0334(3) 1.0731(2) 0.3750(3) 0.0819(12) Uani 1 1 d . . . . .
H98A H -0.003739 1.053651 0.342676 0.123 Uiso 1 1 calc R U . . .
H98B H -0.002298 1.118038 0.394042 0.123 Uiso 1 1 calc R U . . .
H98C H 0.030318 1.033267 0.420318 0.123 Uiso 1 1 calc R U . . .

loop_
_atom_site_aniso_label
_atom_site_aniso_U_11
_atom_site_aniso_U_22
_atom_site_aniso_U_33
_atom_site_aniso_U_23
_atom_site_aniso_U_13
_atom_site_aniso_U_12
C1 0.0512(16) 0.0379(13) 0.0584(18) -0.0151(13) -0.0094(14) 0.0102(11)
C2 0.0522(16) 0.0339(13) 0.0499(16) -0.0085(11) -0.0069(13) 0.0035(11)
C3 0.0482(15) 0.0306(12) 0.0441(15) -0.0083(11) -0.0084(12) 0.0027(10)
C4 0.0488(15) 0.0295(12) 0.0435(15) -0.0055(10) -0.0092(12) 0.0041(10)
C5 0.0493(15) 0.0280(12) 0.0535(17) -0.0062(11) -0.0115(13) 0.0067(10)
C6 0.0525(16) 0.0284(12) 0.0621(19) -0.0102(12) -0.0121(14) 0.0093(11)
C7 0.0566(17) 0.0306(12) 0.0455(16) -0.0075(11) -0.0062(13) 0.0013(11)
C8 0.0561(16) 0.0272(11) 0.0407(14) -0.0088(10) -0.0049(12) 0.0021(10)
C9 0.0581(17) 0.0284(12) 0.0408(15) -0.0054(10) -0.0049(12) 0.0054(11)
C10 0.0564(16) 0.0263(11) 0.0452(15) -0.0052(10) -0.0060(12) 0.0053(10)
C11 0.0579(17) 0.0295(12) 0.0469(16) -0.0021(11) -0.0030(13) 0.0064(11)
C12 0.0588(18) 0.0288(12) 0.0564(18) 0.0012(12) -0.0079(14) 0.0037(11)
C13 0.0625(18) 0.0268(12) 0.0630(19) -0.0029(12) -0.0073(15) 0.0078(11)
C14 0.0656(18) 0.0257(11) 0.0435(15) -0.0068(10) -0.0034(13) -0.0003(11)
C15 0.079(2) 0.0226(11) 0.0503(17) -0.0095(11) -0.0080(15) 0.0046(12)
C16 0.078(2) 0.0307(13) 0.0447(16) -0.0064(11) 0.0042(14) 0.0103(12)
C17 0.074(2) 0.0299(13) 0.0468(17) -0.0046(11) 0.0030(14) 0.0082(12)
C18 0.117(3) 0.0354(16) 0.086(3) 0.0053(17) 0.042(2) 0.0210(18)
C19 0.075(2) 0.0355(14) 0.0529(18) 0.0011(13) 0.0036(15) 0.0125(13)
C20 0.076(2) 0.0407(15) 0.065(2) 0.0018(15) 0.0145(17) 0.0067(14)
C21 0.082(2) 0.0433(16) 0.064(2) 0.0125(15) 0.0062(18) 0.0022(15)
C22 0.071(2) 0.0327(13) 0.065(2) 0.0037(13) -0.0016(16) 0.0071(13)
C23 0.0511(15) 0.0246(11) 0.0478(15) -0.0080(10) -0.0059(12) 0.0036(10)
C24 0.0567(17) 0.0272(11) 0.0552(17) -0.0132(12) -0.0026(13) 0.0004(11)
C25 0.067(2) 0.0314(13) 0.0573(19) -0.0083(12) 0.0058(16) -0.0009(12)
C26 0.086(2) 0.0363(14) 0.0456(17) -0.0087(12) -0.0047(17) 0.0223(14)
C27 0.072(2) 0.0476(16) 0.0530(18) -0.0225(14) -0.0180(16) 0.0240(14)
C28 0.0551(17) 0.0350(13) 0.0572(18) -0.0164(12) -0.0118(14) 0.0120(11)
C29 0.062(2) 0.0515(17) 0.074(2) -0.0165(16) -0.0126(17) -0.0086(14)
C30 0.126(4) 0.069(2) 0.048(2) -0.0016(18) -0.002(2) 0.029(2)
C31 0.058(2) 0.067(2) 0.072(2) -0.0243(18) -0.0163(17) 0.0059(15)
C32 0.078(2) 0.0325(13) 0.0532(19) 0.0003(13) 0.0158(17) 0.0091(13)
C33 0.110(3) 0.0312(13) 0.0465(18) -0.0108(12) -0.0141(18) -0.0022(15)
C34 0.0620(19) 0.0412(15) 0.066(2) 0.0008(14) -0.0201(16) -0.0011(13)
C35 0.0599(18) 0.0324(12) 0.0388(15) -0.0005(11) -0.0021(12) 0.0041(11)
C36 0.068(2) 0.0497(16) 0.0425(16) -0.0055(13) -0.0116(14) -0.0001(14)
C37 0.0555(19) 0.0517(17) 0.066(2) 0.0033(16) -0.0044(16) 0.0017(14)
C38 0.232(7) 0.078(3) 0.088(4) -0.038(3) -0.062(4) 0.005(4)
C39 0.080(2) 0.064(2) 0.061(2) 0.0014(17) 0.0023(18) 0.0255(18)
C40 0.064(3) 0.139(5) 0.145(5) 0.012(4) -0.027(3) 0.007(3)
C41 0.0543(17) 0.0305(13) 0.0628(19) -0.0015(12) -0.0090(14) 0.0044(11)
C42 0.0587(18) 0.0352(14) 0.069(2) -0.0045(13) -0.0158(15) 0.0100(12)
C43 0.0612(19) 0.0325(13) 0.081(2) -0.0125(14) -0.0181(17) 0.0068(12)
C44 0.0593(18) 0.0304(13) 0.072(2) -0.0047(13) -0.0145(16) 0.0111(12)
C45 0.076(2) 0.0430(16) 0.085(3) -0.0044(16) -0.033(2) 0.0122(15)
C46 0.068(2) 0.0386(15) 0.080(2) -0.0104(15) -0.0246(18) 0.0034(13)
C47 0.113(4) 0.053(2) 0.129(4) -0.015(2) -0.057(3) -0.001(2)
C48 0.089(3) 0.0508(18) 0.110(3) -0.011(2) -0.051(3) 0.0119(18)
C49 0.085(3) 0.0338(15) 0.106(3) -0.0030(17) -0.029(2) 0.0163(15)
C50 0.0565(17) 0.0414(14) 0.0554(18) -0.0165(13) -0.0204(14) 0.0006(12)
C51 0.0596(18) 0.0363(13) 0.0539(17) -0.0101(12) -0.0210(14) 0.0007(12)
C52 0.0520(16) 0.0319(12) 0.0452(15) -0.0098(11) -0.0136(12) 0.0041(10)
C53 0.0500(15) 0.0274(11) 0.0465(15) -0.0081(11) -0.0115(12) -0.0011(10)
C54 0.0473(15) 0.0298(12) 0.0508(16) -0.0071(11) -0.0116(12) -0.0020(10)
C55 0.0511(16) 0.0292(12) 0.0618(18) -0.0125(12) -0.0164(14) -0.0036(11)
C56 0.0648(18) 0.0339(13) 0.0489(16) -0.0079(12) -0.0171(14) -0.0007(12)
C57 0.0631(18) 0.0297(12) 0.0420(15) -0.0076(11) -0.0143(13) -0.0004(11)
C58 0.0653(18) 0.0288(12) 0.0406(15) -0.0063(10) -0.0141(13) -0.0032(11)
C59 0.0569(16) 0.0288(12) 0.0419(14) -0.0037(10) -0.0128(12) -0.0039(11)
C60 0.0619(18) 0.0315(12) 0.0471(16) -0.0047(11) -0.0160(13) -0.0048(11)
C61 0.0596(17) 0.0298(12) 0.0525(17) 0.0005(11) -0.0148(14) -0.0062(11)
C62 0.0636(18) 0.0293(12) 0.0539(17) -0.0029(12) -0.0164(14) -0.0079(11)
C63 0.082(2) 0.0250(11) 0.0444(16) -0.0062(11) -0.0193(15) 0.0015(12)
C64 0.084(2) 0.0244(11) 0.0468(16) -0.0079(11) -0.0182(15) -0.0025(12)
C65 0.095(2) 0.0330(13) 0.0447(16) -0.0063(12) -0.0240(16) -0.0096(14)
C66 0.087(2) 0.0322(13) 0.0445(16) -0.0045(11) -0.0244(15) -0.0061(13)
C67 0.202(5) 0.0396(17) 0.079(3) 0.0080(17) -0.084(3) -0.031(2)
C68 0.093(2) 0.0393(15) 0.0462(17) 0.0027(13) -0.0259(17) -0.0128(15)
C69 0.108(3) 0.0449(16) 0.0519(19) 0.0049(14) -0.0360(19) -0.0134(17)
C70 0.107(3) 0.0417(16) 0.064(2) 0.0131(15) -0.035(2) -0.0143(17)
C71 0.095(3) 0.0347(14) 0.065(2) 0.0063(14) -0.0329(19) -0.0111(15)
C72 0.0616(17) 0.0251(11) 0.0467(15) -0.0096(10) -0.0157(13) -0.0009(10)
C73 0.0616(18) 0.0287(12) 0.0536(17) -0.0123(11) -0.0192(14) 0.0064(11)
C74 0.089(2) 0.0338(13) 0.0568(19) -0.0101(13) -0.0319(18) 0.0095(14)
C75 0.101(3) 0.0332(14) 0.0459(17) -0.0071(12) -0.0203(18) -0.0143(15)
C76 0.066(2) 0.0503(16) 0.0564(19) -0.0272(15) -0.0058(16) -0.0097(14)
C77 0.0631(18) 0.0337(13) 0.0573(18) -0.0183(12) -0.0199(15) 0.0015(12)
C78 0.072(2) 0.0524(18) 0.079(2) -0.0170(17) -0.0265(19) 0.0162(15)
C79 0.159(5) 0.063(2) 0.046(2) -0.0035(17) -0.019(2) -0.030(2)
C80 0.064(2) 0.073(2) 0.076(2) -0.0286(19) -0.0250(18) 0.0144(17)
C81 0.1006(18) 0.0338(11) 0.0472(13) -0.0019(10) -0.0329(13) -0.0113(12)
C82 0.0988(19) 0.0370(12) 0.0549(15) -0.0028(12) -0.0165(14) -0.0003(13)
C83 0.0978(19) 0.0462(13) 0.0685(16) 0.0059(13) -0.0322(15) -0.0096(13)
C84 0.116(2) 0.0439(13) 0.0526(15) 0.0002(12) -0.0346(15) -0.0173(14)
C85 0.115(2) 0.0478(14) 0.0491(15) -0.0071(12) -0.0139(15) 0.0005(14)
C86 0.0927(18) 0.0515(14) 0.0596(15) 0.0065(13) -0.0261(14) -0.0065(14)
C87 0.137(4) 0.067(2) 0.089(3) -0.014(2) 0.015(3) 0.018(2)
C88 0.189(4) 0.081(3) 0.073(3) -0.001(2) -0.055(3) -0.038(3)
C89 0.111(3) 0.116(3) 0.108(3) 0.013(3) -0.030(3) -0.001(3)
C90 0.0571(17) 0.0274(12) 0.0582(18) -0.0012(11) -0.0164(14) -0.0061(11)
C91 0.0566(18) 0.0360(14) 0.073(2) -0.0114(14) -0.0120(16) 0.0007(12)
C92 0.0516(18) 0.0444(16) 0.080(2) -0.0013(15) -0.0083(16) -0.0087(13)
C93 0.0628(19) 0.0291(13) 0.072(2) -0.0057(13) -0.0195(16) -0.0078(12)
C94 0.0619(19) 0.0310(13) 0.080(2) -0.0153(14) -0.0176(17) 0.0009(12)
C95 0.0583(18) 0.0362(14) 0.068(2) -0.0051(13) -0.0149(15) -0.0057(12)
C96 0.072(2) 0.0466(18) 0.126(4) -0.015(2) -0.004(2) 0.0102(16)
C97 0.087(3) 0.0329(15) 0.104(3) -0.0020(17) -0.030(2) -0.0139(15)
C98 0.058(2) 0.0543(19) 0.116(4) -0.015(2) -0.007(2) -0.0013(16)

loop_
_atom_type_symbol
_atom_type_description
_atom_type_scat_dispersion_real
_atom_type_scat_dispersion_imag
_atom_type_scat_source
C C 0.0181 0.0091 'International Tables Vol C Tables 4.2.6.8 and 6.1.1.4'
H H 0.0000 0.0000 'International Tables Vol C Tables 4.2.6.8 and 6.1.1.4'

loop_
_exptl_crystal_face_index_h
_exptl_crystal_face_index_k
_exptl_crystal_face_index_l
_exptl_crystal_face_perp_dist
0 0 -1 0.0099
5 0 3 0.0546
0 5 2 0.0580
1 -1 0 0.0695
-2 -5 0 0.0343
1 1 1 0.0407
-1 -1 -1 0.0177
0 0 1 0.0099
-1 1 0 0.0514

loop_
_geom_angle_atom_site_label_1
_geom_angle_atom_site_label_2
_geom_angle_atom_site_label_3
_geom_angle
_geom_angle_site_symmetry_1
_geom_angle_site_symmetry_3
_geom_angle_publ_flag
C2 C1 H1 119.9 . . ?
C6 C1 H1 119.9 . . ?
C6 C1 C2 120.2(3) . . ?
C1 C2 H2 119.6 . . ?
C3 C2 C1 120.8(3) . . ?
C3 C2 H2 119.6 . . ?
C2 C3 C4 120.0(2) . . ?
C2 C3 C7 119.4(2) . . ?
C4 C3 C7 120.4(2) . . ?
C3 C4 C5 118.7(2) . . ?
C3 C4 C10 121.5(2) . . ?
C10 C4 C5 119.8(2) . . ?
C6 C5 C4 119.0(3) . . ?
C6 C5 C13 121.4(2) . . ?
C13 C5 C4 119.6(2) . . ?
C1 C6 C5 121.1(2) . . ?
C1 C6 H6 119.4 . . ?
C5 C6 H6 119.4 . . ?
C3 C7 H7 105.3 . . ?
C3 C7 C23 112.0(2) . . ?
C8 C7 C3 114.3(2) . . ?
C8 C7 H7 105.3 . . ?
C8 C7 C23 113.6(2) . . ?
C23 C7 H7 105.3 . . ?
C9 C8 C7 121.3(2) . . ?
C14 C8 C7 118.9(2) . . ?
C14 C8 C9 119.8(2) . . ?
C8 C9 C10 120.9(2) . . ?
C8 C9 C17 119.3(2) . . ?
C17 C9 C10 119.8(2) . . ?
C4 C10 C9 120.0(2) . . ?
C11 C10 C4 120.2(2) . . ?
C11 C10 C9 119.7(2) . . ?
C10 C11 C12 119.9(3) . . ?
C10 C11 C19 120.6(2) . . ?
C19 C11 C12 119.5(3) . . ?
C13 C12 C11 119.4(3) . . ?
C13 C12 C22 121.9(2) . . ?
C22 C12 C11 118.7(3) . . ?
C5 C13 C41 119.5(3) . . ?
C12 C13 C5 120.9(2) . . ?
C12 C13 C41 119.4(3) . . ?
C8 C14 H14 119.6 . . ?
C8 C14 C15 120.8(3) . . ?
C15 C14 H14 119.6 . . ?
C14 C15 H15 119.9 . . ?
C16 C15 C14 120.1(2) . . ?
C16 C15 H15 119.9 . . ?
C15 C16 H16 119.6 . . ?
C15 C16 C17 120.9(3) . . ?
C17 C16 H16 119.6 . . ?
C9 C17 C18 119.5(3) . . ?
C16 C17 C9 119.1(3) . . ?
C16 C17 C18 121.4(3) . . ?
C17 C18 C32 119.8(3) . . ?
C19 C18 C17 120.1(3) . . ?
C19 C18 C32 119.7(3) . . ?
C11 C19 C20 119.5(3) . . ?
C18 C19 C11 120.1(3) . . ?
C18 C19 C20 120.3(3) . . ?
C19 C20 H20 120.3 . . ?
C21 C20 C19 119.4(3) . . ?
C21 C20 H20 120.3 . . ?
C20 C21 H21 118.9 . . ?
C22 C21 C20 122.2(3) . . ?
C22 C21 H21 118.9 . . ?
C12 C22 H22 119.7 . . ?
C21 C22 C12 120.7(3) . . ?
C21 C22 H22 119.7 . . ?
C24 C23 C7 119.3(3) . . ?
C24 C23 C28 120.3(3) . . ?
C28 C23 C7 120.4(3) . . ?
C23 C24 C25 118.8(3) . . ?
C23 C24 C29 123.1(3) . . ?
C25 C24 C29 118.0(3) . . ?
C24 C25 H25 119.1 . . ?
C26 C25 C24 121.9(3) . . ?
C26 C25 H25 119.1 . . ?
C25 C26 C27 118.1(3) . . ?
C25 C26 C30 120.7(4) . . ?
C27 C26 C30 121.2(4) . . ?
C26 C27 H27 118.9 . . ?
C26 C27 C28 122.3(3) . . ?
C28 C27 H27 118.9 . . ?
C23 C28 C31 121.6(3) . . ?
C27 C28 C23 118.6(3) . . ?
C27 C28 C31 119.9(3) . . ?
C24 C29 H29A 109.5 . . ?
C24 C29 H29B 109.5 . . ?
C24 C29 H29C 109.5 . . ?
H29A C29 H29B 109.5 . . ?
H29A C29 H29C 109.5 . . ?
H29B C29 H29C 109.5 . . ?
C26 C30 H30A 109.5 . . ?
C26 C30 H30B 109.5 . . ?
C26 C30 H30C 109.5 . . ?
H30A C30 H30B 109.5 . . ?
H30A C30 H30C 109.5 . . ?
H30B C30 H30C 109.5 . . ?
C28 C31 H31A 109.5 . . ?
C28 C31 H31B 109.5 . . ?
C28 C31 H31C 109.5 . . ?
H31A C31 H31B 109.5 . . ?
H31A C31 H31C 109.5 . . ?
H31B C31 H31C 109.5 . . ?
C33 C32 C18 120.7(4) . . ?
C33 C32 C37 119.8(3) . . ?
C37 C32 C18 119.5(4) . . ?
C32 C33 C34 119.0(3) . . ?
C32 C33 C38 120.7(4) . . ?
C34 C33 C38 120.3(5) . . ?
C33 C34 H34 119.4 . . ?
C35 C34 C33 121.3(3) . . ?
C35 C34 H34 119.4 . . ?
C34 C35 C39 120.5(3) . . ?
C36 C35 C34 118.1(3) . . ?
C36 C35 C39 121.4(3) . . ?
C35 C36 H36 118.4 . . ?
C35 C36 C37 123.3(3) . . ?
C37 C36 H36 118.4 . . ?
C32 C37 C40 122.1(4) . . ?
C36 C37 C32 118.5(3) . . ?
C36 C37 C40 119.4(4) . . ?
C33 C38 H38A 109.5 . . ?
C33 C38 H38B 109.5 . . ?
C33 C38 H38C 109.5 . . ?
H38A C38 H38B 109.5 . . ?
H38A C38 H38C 109.5 . . ?
H38B C38 H38C 109.5 . . ?
C35 C39 H39A 109.5 . . ?
C35 C39 H39B 109.5 . . ?
C35 C39 H39C 109.5 . . ?
H39A C39 H39B 109.5 . . ?
H39A C39 H39C 109.5 . . ?
H39B C39 H39C 109.5 . . ?
C37 C40 H40A 109.5 . . ?
C37 C40 H40B 109.5 . . ?
C37 C40 H40C 109.5 . . ?
H40A C40 H40B 109.5 . . ?
H40A C40 H40C 109.5 . . ?
H40B C40 H40C 109.5 . . ?
C42 C41 C13 120.7(3) . . ?
C46 C41 C13 119.5(3) . . ?
C46 C41 C42 119.8(3) . . ?
C41 C42 C48 120.8(3) . . ?
C43 C42 C41 118.9(3) . . ?
C43 C42 C48 120.3(3) . . ?
C42 C43 H43 118.8 . . ?
C44 C43 C42 122.5(3) . . ?
C44 C43 H43 118.8 . . ?
C43 C44 C45 117.2(3) . . ?
C43 C44 C49 120.7(3) . . ?
C45 C44 C49 122.0(3) . . ?
C44 C45 H45 118.3 . . ?
C44 C45 C46 123.3(3) . . ?
C46 C45 H45 118.3 . . ?
C41 C46 C47 120.8(3) . . ?
C45 C46 C41 118.1(3) . . ?
C45 C46 C47 121.0(4) . . ?
C46 C47 H47A 109.5 . . ?
C46 C47 H47B 109.5 . . ?
C46 C47 H47C 109.5 . . ?
H47A C47 H47B 109.5 . . ?
H47A C47 H47C 109.5 . . ?
H47B C47 H47C 109.5 . . ?
C42 C48 H48A 109.5 . . ?
C42 C48 H48B 109.5 . . ?
C42 C48 H48C 109.5 . . ?
H48A C48 H48B 109.5 . . ?
H48A C48 H48C 109.5 . . ?
H48B C48 H48C 109.5 . . ?
C44 C49 H49A 109.5 . . ?
C44 C49 H49B 109.5 . . ?
C44 C49 H49C 109.5 . . ?
H49A C49 H49B 109.5 . . ?
H49A C49 H49C 109.5 . . ?
H49B C49 H49C 109.5 . . ?
C51 C50 H50 120.0 . . ?
C55 C50 H50 120.0 . . ?
C55 C50 C51 120.0(3) . . ?
C50 C51 H51 119.3 . . ?
C52 C51 C50 121.3(3) . . ?
C52 C51 H51 119.3 . . ?
C51 C52 C53 120.1(2) . . ?
C51 C52 C56 119.6(3) . . ?
C53 C52 C56 120.0(2) . . ?
C52 C53 C54 118.6(2) . . ?
C52 C53 C59 121.5(2) . . ?
C59 C53 C54 119.9(2) . . ?
C55 C54 C53 119.2(3) . . ?
C55 C54 C62 121.7(2) . . ?
C62 C54 C53 119.1(2) . . ?
C50 C55 C54 120.7(2) . . ?
C50 C55 H55 119.6 . . ?
C54 C55 H55 119.6 . . ?
C52 C56 H56 105.2 . . ?
C52 C56 C72 112.0(2) . . ?
C57 C56 C52 114.6(2) . . ?
C57 C56 H56 105.2 . . ?
C57 C56 C72 113.5(2) . . ?
C72 C56 H56 105.2 . . ?
C58 C57 C56 121.5(2) . . ?
C63 C57 C56 119.0(3) . . ?
C63 C57 C58 119.4(2) . . ?
C57 C58 C59 120.6(2) . . ?
C57 C58 C66 119.4(2) . . ?
C66 C58 C59 120.0(3) . . ?
C53 C59 C58 120.3(2) . . ?
C60 C59 C53 120.0(2) . . ?
C60 C59 C58 119.6(2) . . ?
C59 C60 C61 119.6(3) . . ?
C59 C60 C68 120.3(2) . . ?
C68 C60 C61 120.1(3) . . ?
C60 C61 C71 118.8(3) . . ?
C62 C61 C60 120.1(3) . . ?
C62 C61 C71 121.1(2) . . ?
C54 C62 C90 119.4(3) . . ?
C61 C62 C54 121.0(2) . . ?
C61 C62 C90 119.5(3) . . ?
C57 C63 H63 119.6 . . ?
C64 C63 C57 120.8(3) . . ?
C64 C63 H63 119.6 . . ?
C63 C64 H64 119.8 . . ?
C65 C64 C63 120.3(2) . . ?
C65 C64 H64 119.8 . . ?
C64 C65 H65 119.7 . . ?
C64 C65 C66 120.6(3) . . ?
C66 C65 H65 119.7 . . ?
C58 C66 C67 119.6(2) . . ?
C65 C66 C58 119.4(3) . . ?
C65 C66 C67 121.0(3) . . ?
C66 C67 C81 120.0(3) . . ?
C68 C67 C66 119.7(3) . . ?
C68 C67 C81 119.9(3) . . ?
C60 C68 C69 119.3(3) . . ?
C67 C68 C60 120.6(3) . . ?
C67 C68 C69 120.1(3) . . ?
C68 C69 H69 120.0 . . ?
C70 C69 C68 120.0(3) . . ?
C70 C69 H69 120.0 . . ?
C69 C70 H70 119.1 . . ?
C71 C70 C69 121.8(3) . . ?
C71 C70 H70 119.1 . . ?
C61 C71 H71 120.0 . . ?
C70 C71 C61 120.0(3) . . ?
C70 C71 H71 120.0 . . ?
C73 C72 C56 118.9(3) . . ?
C73 C72 C77 119.9(3) . . ?
C77 C72 C56 121.1(3) . . ?
C72 C73 C74 118.6(3) . . ?
C72 C73 C78 123.1(3) . . ?
C74 C73 C78 118.2(3) . . ?
C73 C74 H74 118.9 . . ?
C75 C74 C73 122.3(3) . . ?
C75 C74 H74 118.9 . . ?
C74 C75 C79 121.8(4) . . ?
C76 C75 C74 117.8(3) . . ?
C76 C75 C79 120.4(4) . . ?
C75 C76 H76 119.0 . . ?
C75 C76 C77 122.1(3) . . ?
C77 C76 H76 119.0 . . ?
C72 C77 C80 120.7(3) . . ?
C76 C77 C72 119.4(3) . . ?
C76 C77 C80 119.9(3) . . ?
C73 C78 H78A 109.5 . . ?
C73 C78 H78B 109.5 . . ?
C73 C78 H78C 109.5 . . ?
H78A C78 H78B 109.5 . . ?
H78A C78 H78C 109.5 . . ?
H78B C78 H78C 109.5 . . ?
C75 C79 H79A 109.5 . . ?
C75 C79 H79B 109.5 . . ?
C75 C79 H79C 109.5 . . ?
H79A C79 H79B 109.5 . . ?
H79A C79 H79C 109.5 . . ?
H79B C79 H79C 109.5 . . ?
C77 C80 H80A 109.5 . . ?
C77 C80 H80B 109.5 . . ?
C77 C80 H80C 109.5 . . ?
H80A C80 H80B 109.5 . . ?
H80A C80 H80C 109.5 . . ?
H80B C80 H80C 109.5 . . ?
C82 C81 C67 122.1(4) . . ?
C82 C81 C86 119.3(3) . . ?
C86 C81 C67 118.6(4) . . ?
C81 C82 C83 118.2(4) . . ?
C81 C82 C87 118.9(4) . . ?
C83 C82 C87 122.9(4) . . ?
C82 C83 H83 118.5 . . ?
C84 C83 C82 123.0(4) . . ?
C84 C83 H83 118.5 . . ?
C83 C84 C88 123.8(5) . . ?
C85 C84 C83 117.5(3) . . ?
C85 C84 C88 118.7(4) . . ?
C84 C85 H85 118.5 . . ?
C84 C85 C86 123.0(4) . . ?
C86 C85 H85 118.5 . . ?
C81 C86 C89 123.2(4) . . ?
C85 C86 C81 119.0(4) . . ?
C85 C86 C89 117.8(4) . . ?
C82 C87 H87A 109.5 . . ?
C82 C87 H87B 109.5 . . ?
C82 C87 H87C 109.5 . . ?
H87A C87 H87B 109.5 . . ?
H87A C87 H87C 109.5 . . ?
H87B C87 H87C 109.5 . . ?
C84 C88 H88A 109.5 . . ?
C84 C88 H88B 109.5 . . ?
C84 C88 H88C 109.5 . . ?
H88A C88 H88B 109.5 . . ?
H88A C88 H88C 109.5 . . ?
H88B C88 H88C 109.5 . . ?
C86 C89 H89A 109.5 . . ?
C86 C89 H89B 109.5 . . ?
C86 C89 H89C 109.5 . . ?
H89A C89 H89B 109.5 . . ?
H89A C89 H89C 109.5 . . ?
H89B C89 H89C 109.5 . . ?
C91 C90 C62 118.9(3) . . ?
C91 C90 C95 119.7(2) . . ?
C95 C90 C62 121.3(3) . . ?
C90 C91 C96 121.4(3) . . ?
C92 C91 C90 118.8(3) . . ?
C92 C91 C96 119.8(3) . . ?
C91 C92 H92 118.9 . . ?
C93 C92 C91 122.2(3) . . ?
C93 C92 H92 118.9 . . ?
C92 C93 C97 121.5(3) . . ?
C94 C93 C92 117.8(3) . . ?
C94 C93 C97 120.7(3) . . ?
C93 C94 H94 118.8 . . ?
C93 C94 C95 122.4(3) . . ?
C95 C94 H94 118.8 . . ?
C90 C95 C98 120.3(3) . . ?
C94 C95 C90 118.9(3) . . ?
C94 C95 C98 120.8(3) . . ?
C91 C96 H96A 109.5 . . ?
C91 C96 H96B 109.5 . . ?
C91 C96 H96C 109.5 . . ?
H96A C96 H96B 109.5 . . ?
H96A C96 H96C 109.5 . . ?
H96B C96 H96C 109.5 . . ?
C93 C97 H97A 109.5 . . ?
C93 C97 H97B 109.5 . . ?
C93 C97 H97C 109.5 . . ?
H97A C97 H97B 109.5 . . ?
H97A C97 H97C 109.5 . . ?
H97B C97 H97C 109.5 . . ?
C95 C98 H98A 109.5 . . ?
C95 C98 H98B 109.5 . . ?
C95 C98 H98C 109.5 . . ?
H98A C98 H98B 109.5 . . ?
H98A C98 H98C 109.5 . . ?
H98B C98 H98C 109.5 . . ?

loop_
_geom_bond_atom_site_label_1
_geom_bond_atom_site_label_2
_geom_bond_distance
_geom_bond_site_symmetry_2
_geom_bond_publ_flag
C1 H1 0.9500 . ?
C1 C2 1.403(4) . ?
C1 C6 1.360(4) . ?
C2 H2 0.9500 . ?
C2 C3 1.378(4) . ?
C3 C4 1.421(4) . ?
C3 C7 1.519(3) . ?
C4 C5 1.425(3) . ?
C4 C10 1.424(4) . ?
C5 C6 1.413(4) . ?
C5 C13 1.421(4) . ?
C6 H6 0.9500 . ?
C7 H7 1.0000 . ?
C7 C8 1.518(4) . ?
C7 C23 1.535(4) . ?
C8 C9 1.408(4) . ?
C8 C14 1.388(3) . ?
C9 C10 1.448(3) . ?
C9 C17 1.423(4) . ?
C10 C11 1.405(4) . ?
C11 C12 1.444(4) . ?
C11 C19 1.431(4) . ?
C12 C13 1.397(4) . ?
C12 C22 1.442(4) . ?
C13 C41 1.505(4) . ?
C14 H14 0.9500 . ?
C14 C15 1.394(4) . ?
C15 H15 0.9500 . ?
C15 C16 1.373(4) . ?
C16 H16 0.9500 . ?
C16 C17 1.405(4) . ?
C17 C18 1.444(5) . ?
C18 C19 1.409(4) . ?
C18 C32 1.501(5) . ?
C19 C20 1.447(4) . ?
C20 H20 0.9500 . ?
C20 C21 1.395(5) . ?
C21 H21 0.9500 . ?
C21 C22 1.374(5) . ?
C22 H22 0.9500 . ?
C23 C24 1.392(4) . ?
C23 C28 1.405(4) . ?
C24 C25 1.402(5) . ?
C24 C29 1.514(5) . ?
C25 H25 0.9500 . ?
C25 C26 1.381(5) . ?
C26 C27 1.383(5) . ?
C26 C30 1.513(5) . ?
C27 H27 0.9500 . ?
C27 C28 1.390(5) . ?
C28 C31 1.487(5) . ?
C29 H29A 0.9800 . ?
C29 H29B 0.9800 . ?
C29 H29C 0.9800 . ?
C30 H30A 0.9800 . ?
C30 H30B 0.9800 . ?
C30 H30C 0.9800 . ?
C31 H31A 0.9800 . ?
C31 H31B 0.9800 . ?
C31 H31C 0.9800 . ?
C32 C33 1.387(6) . ?
C32 C37 1.400(6) . ?
C33 C34 1.398(5) . ?
C33 C38 1.515(6) . ?
C34 H34 0.9500 . ?
C34 C35 1.384(5) . ?
C35 C36 1.349(5) . ?
C35 C39 1.518(4) . ?
C36 H36 0.9500 . ?
C36 C37 1.378(5) . ?
C37 C40 1.509(6) . ?
C38 H38A 0.9800 . ?
C38 H38B 0.9800 . ?
C38 H38C 0.9800 . ?
C39 H39A 0.9800 . ?
C39 H39B 0.9800 . ?
C39 H39C 0.9800 . ?
C40 H40A 0.9800 . ?
C40 H40B 0.9800 . ?
C40 H40C 0.9800 . ?
C41 C42 1.396(5) . ?
C41 C46 1.395(5) . ?
C42 C43 1.389(4) . ?
C42 C48 1.507(5) . ?
C43 H43 0.9500 . ?
C43 C44 1.365(5) . ?
C44 C45 1.376(5) . ?
C44 C49 1.511(4) . ?
C45 H45 0.9500 . ?
C45 C46 1.383(4) . ?
C46 C47 1.498(5) . ?
C47 H47A 0.9800 . ?
C47 H47B 0.9800 . ?
C47 H47C 0.9800 . ?
C48 H48A 0.9800 . ?
C48 H48B 0.9800 . ?
C48 H48C 0.9800 . ?
C49 H49A 0.9800 . ?
C49 H49B 0.9800 . ?
C49 H49C 0.9800 . ?
C50 H50 0.9500 . ?
C50 C51 1.402(4) . ?
C50 C55 1.370(4) . ?
C51 H51 0.9500 . ?
C51 C52 1.378(4) . ?
C52 C53 1.417(4) . ?
C52 C56 1.522(3) . ?
C53 C54 1.434(3) . ?
C53 C59 1.427(4) . ?
C54 C55 1.418(4) . ?
C54 C62 1.420(4) . ?
C55 H55 0.9500 . ?
C56 H56 1.0000 . ?
C56 C57 1.510(4) . ?
C56 C72 1.535(4) . ?
C57 C58 1.410(4) . ?
C57 C63 1.395(3) . ?
C58 C59 1.444(3) . ?
C58 C66 1.416(4) . ?
C59 C60 1.410(4) . ?
C60 C61 1.441(4) . ?
C60 C68 1.423(4) . ?
C61 C62 1.393(4) . ?
C61 C71 1.445(4) . ?
C62 C90 1.507(3) . ?
C63 H63 0.9500 . ?
C63 C64 1.392(4) . ?
C64 H64 0.9500 . ?
C64 C65 1.374(4) . ?
C65 H65 0.9500 . ?
C65 C66 1.406(4) . ?
C66 C67 1.443(5) . ?
C67 C68 1.411(4) . ?
C67 C81 1.509(5) . ?
C68 C69 1.440(5) . ?
C69 H69 0.9500 . ?
C69 C70 1.395(4) . ?
C70 H70 0.9500 . ?
C70 C71 1.390(5) . ?
C71 H71 0.9500 . ?
C72 C73 1.395(4) . ?
C72 C77 1.399(4) . ?
C73 C74 1.396(5) . ?
C73 C78 1.506(5) . ?
C74 H74 0.9500 . ?
C74 C75 1.387(5) . ?
C75 C76 1.377(5) . ?
C75 C79 1.510(5) . ?
C76 H76 0.9500 . ?
C76 C77 1.387(5) . ?
C77 C80 1.507(5) . ?
C78 H78A 0.9800 . ?
C78 H78B 0.9800 . ?
C78 H78C 0.9800 . ?
C79 H79A 0.9800 . ?
C79 H79B 0.9800 . ?
C79 H79C 0.9800 . ?
C80 H80A 0.9800 . ?
C80 H80B 0.9800 . ?
C80 H80C 0.9800 . ?
C81 C82 1.376(5) . ?
C81 C86 1.398(6) . ?
C82 C83 1.386(5) . ?
C82 C87 1.506(6) . ?
C83 H83 0.9500 . ?
C83 C84 1.361(6) . ?
C84 C85 1.341(6) . ?
C84 C88 1.504(6) . ?
C85 H85 0.9500 . ?
C85 C86 1.369(5) . ?
C86 C89 1.500(7) . ?
C87 H87A 0.9800 . ?
C87 H87B 0.9800 . ?
C87 H87C 0.9800 . ?
C88 H88A 0.9800 . ?
C88 H88B 0.9800 . ?
C88 H88C 0.9800 . ?
C89 H89A 0.9800 . ?
C89 H89B 0.9800 . ?
C89 H89C 0.9800 . ?
C90 C91 1.392(4) . ?
C90 C95 1.393(4) . ?
C91 C92 1.390(4) . ?
C91 C96 1.513(5) . ?
C92 H92 0.9500 . ?
C92 C93 1.380(5) . ?
C93 C94 1.365(5) . ?
C93 C97 1.518(4) . ?
C94 H94 0.9500 . ?
C94 C95 1.393(4) . ?
C95 C98 1.502(5) . ?
C96 H96A 0.9800 . ?
C96 H96B 0.9800 . ?
C96 H96C 0.9800 . ?
C97 H97A 0.9800 . ?
C97 H97B 0.9800 . ?
C97 H97C 0.9800 . ?
C98 H98A 0.9800 . ?
C98 H98B 0.9800 . ?
C98 H98C 0.9800 . ?

loop_
_geom_torsion_atom_site_label_1
_geom_torsion_atom_site_label_2
_geom_torsion_atom_site_label_3
_geom_torsion_atom_site_label_4
_geom_torsion
_geom_torsion_site_symmetry_1
_geom_torsion_site_symmetry_2
_geom_torsion_site_symmetry_3
_geom_torsion_site_symmetry_4
_geom_torsion_publ_flag
C1 C2 C3 C4 -3.1(4) . . . . ?
C1 C2 C3 C7 171.7(3) . . . . ?
C2 C1 C6 C5 1.4(5) . . . . ?
C2 C3 C4 C5 4.4(4) . . . . ?
C2 C3 C4 C10 -176.4(3) . . . . ?
C2 C3 C7 C8 170.4(3) . . . . ?
C2 C3 C7 C23 39.3(4) . . . . ?
C3 C4 C5 C6 -2.8(4) . . . . ?
C3 C4 C5 C13 177.2(3) . . . . ?
C3 C4 C10 C9 1.3(4) . . . . ?
C3 C4 C10 C11 179.7(3) . . . . ?
C3 C7 C8 C9 11.9(4) . . . . ?
C3 C7 C8 C14 -171.3(3) . . . . ?
C3 C7 C23 C24 -106.3(3) . . . . ?
C3 C7 C23 C28 73.0(3) . . . . ?
C4 C3 C7 C8 -14.8(4) . . . . ?
C4 C3 C7 C23 -145.8(3) . . . . ?
C4 C5 C6 C1 -0.1(5) . . . . ?
C4 C5 C13 C12 2.1(5) . . . . ?
C4 C5 C13 C41 -173.6(3) . . . . ?
C4 C10 C11 C12 4.1(5) . . . . ?
C4 C10 C11 C19 -177.5(3) . . . . ?
C5 C4 C10 C9 -179.6(3) . . . . ?
C5 C4 C10 C11 -1.1(4) . . . . ?
C5 C13 C41 C42 -96.3(4) . . . . ?
C5 C13 C41 C46 83.5(4) . . . . ?
C6 C1 C2 C3 0.2(5) . . . . ?
C6 C5 C13 C12 -177.9(3) . . . . ?
C6 C5 C13 C41 6.4(5) . . . . ?
C7 C3 C4 C5 -170.4(3) . . . . ?
C7 C3 C4 C10 8.8(4) . . . . ?
C7 C8 C9 C10 -2.9(4) . . . . ?
C7 C8 C9 C17 177.2(3) . . . . ?
C7 C8 C14 C15 -177.7(3) . . . . ?
C7 C23 C24 C25 -179.6(2) . . . . ?
C7 C23 C24 C29 2.2(4) . . . . ?
C7 C23 C28 C27 -179.3(2) . . . . ?
C7 C23 C28 C31 0.1(4) . . . . ?
C8 C7 C23 C24 122.3(3) . . . . ?
C8 C7 C23 C28 -58.4(3) . . . . ?
C8 C9 C10 C4 -4.3(4) . . . . ?
C8 C9 C10 C11 177.2(3) . . . . ?
C8 C9 C17 C16 0.2(5) . . . . ?
C8 C9 C17 C18 -178.9(4) . . . . ?
C8 C14 C15 C16 0.7(5) . . . . ?
C9 C8 C14 C15 -0.9(5) . . . . ?
C9 C10 C11 C12 -177.4(3) . . . . ?
C9 C10 C11 C19 1.0(5) . . . . ?
C9 C17 C18 C19 2.4(7) . . . . ?
C9 C17 C18 C32 175.0(4) . . . . ?
C10 C4 C5 C6 178.0(3) . . . . ?
C10 C4 C5 C13 -2.0(4) . . . . ?
C10 C9 C17 C16 -179.7(3) . . . . ?
C10 C9 C17 C18 1.2(6) . . . . ?
C10 C11 C12 C13 -4.1(5) . . . . ?
C10 C11 C12 C22 177.0(3) . . . . ?
C10 C11 C19 C18 2.6(6) . . . . ?
C10 C11 C19 C20 -179.1(3) . . . . ?
C11 C12 C13 C5 1.0(5) . . . . ?
C11 C12 C13 C41 176.7(3) . . . . ?
C11 C12 C22 C21 2.5(6) . . . . ?
C11 C19 C20 C21 1.7(6) . . . . ?
C12 C11 C19 C18 -179.0(4) . . . . ?
C12 C11 C19 C20 -0.7(5) . . . . ?
C12 C13 C41 C42 88.0(4) . . . . ?
C12 C13 C41 C46 -92.3(4) . . . . ?
C13 C5 C6 C1 179.9(3) . . . . ?
C13 C12 C22 C21 -176.3(4) . . . . ?
C13 C41 C42 C43 -176.3(3) . . . . ?
C13 C41 C42 C48 3.8(5) . . . . ?
C13 C41 C46 C45 177.7(3) . . . . ?
C13 C41 C46 C47 -3.5(6) . . . . ?
C14 C8 C9 C10 -179.6(3) . . . . ?
C14 C8 C9 C17 0.5(5) . . . . ?
C14 C15 C16 C17 0.0(5) . . . . ?
C15 C16 C17 C9 -0.4(5) . . . . ?
C15 C16 C17 C18 178.7(4) . . . . ?
C16 C17 C18 C19 -176.7(4) . . . . ?
C16 C17 C18 C32 -4.1(7) . . . . ?
C17 C9 C10 C4 175.6(3) . . . . ?
C17 C9 C10 C11 -2.9(5) . . . . ?
C17 C18 C19 C11 -4.3(8) . . . . ?
C17 C18 C19 C20 177.4(4) . . . . ?
C17 C18 C32 C33 95.9(5) . . . . ?
C17 C18 C32 C37 -85.6(6) . . . . ?
C18 C19 C20 C21 180.0(5) . . . . ?
C18 C32 C33 C34 177.9(3) . . . . ?
C18 C32 C33 C38 -4.4(5) . . . . ?
C18 C32 C37 C36 -178.1(3) . . . . ?
C18 C32 C37 C40 2.6(5) . . . . ?
C19 C11 C12 C13 177.5(3) . . . . ?
C19 C11 C12 C22 -1.4(5) . . . . ?
C19 C18 C32 C33 -91.5(6) . . . . ?
C19 C18 C32 C37 87.0(6) . . . . ?
C19 C20 C21 C22 -0.5(7) . . . . ?
C20 C21 C22 C12 -1.6(7) . . . . ?
C22 C12 C13 C5 179.8(3) . . . . ?
C22 C12 C13 C41 -4.5(5) . . . . ?
C23 C7 C8 C9 142.2(3) . . . . ?
C23 C7 C8 C14 -41.0(4) . . . . ?
C23 C24 C25 C26 -1.4(4) . . . . ?
C24 C23 C28 C27 -0.1(4) . . . . ?
C24 C23 C28 C31 179.3(3) . . . . ?
C24 C25 C26 C27 0.6(4) . . . . ?
C24 C25 C26 C30 -178.8(3) . . . . ?
C25 C26 C27 C28 0.5(4) . . . . ?
C26 C27 C28 C23 -0.8(4) . . . . ?
C26 C27 C28 C31 179.8(3) . . . . ?
C28 C23 C24 C25 1.1(4) . . . . ?
C28 C23 C24 C29 -177.1(3) . . . . ?
C29 C24 C25 C26 176.9(3) . . . . ?
C30 C26 C27 C28 179.9(3) . . . . ?
C32 C18 C19 C11 -176.9(4) . . . . ?
C32 C18 C19 C20 4.8(8) . . . . ?
C32 C33 C34 C35 -1.0(4) . . . . ?
C33 C32 C37 C36 0.4(4) . . . . ?
C33 C32 C37 C40 -178.9(4) . . . . ?
C33 C34 C35 C36 2.7(4) . . . . ?
C33 C34 C35 C39 -177.4(3) . . . . ?
C34 C35 C36 C37 -3.0(4) . . . . ?
C35 C36 C37 C32 1.4(5) . . . . ?
C35 C36 C37 C40 -179.2(4) . . . . ?
C37 C32 C33 C34 -0.6(4) . . . . ?
C37 C32 C33 C38 177.1(3) . . . . ?
C38 C33 C34 C35 -178.7(3) . . . . ?
C39 C35 C36 C37 177.1(3) . . . . ?
C41 C42 C43 C44 -2.0(5) . . . . ?
C42 C41 C46 C45 -2.5(5) . . . . ?
C42 C41 C46 C47 176.3(4) . . . . ?
C42 C43 C44 C45 -1.3(5) . . . . ?
C42 C43 C44 C49 -179.9(3) . . . . ?
C43 C44 C45 C46 2.8(6) . . . . ?
C44 C45 C46 C41 -0.9(6) . . . . ?
C44 C45 C46 C47 -179.7(4) . . . . ?
C46 C41 C42 C43 3.9(5) . . . . ?
C46 C41 C42 C48 -176.0(4) . . . . ?
C48 C42 C43 C44 177.9(4) . . . . ?
C49 C44 C45 C46 -178.6(4) . . . . ?
C50 C51 C52 C53 -2.3(4) . . . . ?
C50 C51 C52 C56 171.5(3) . . . . ?
C51 C50 C55 C54 2.0(5) . . . . ?
C51 C52 C53 C54 3.4(4) . . . . ?
C51 C52 C53 C59 -175.9(3) . . . . ?
C51 C52 C56 C57 171.3(3) . . . . ?
C51 C52 C56 C72 40.1(4) . . . . ?
C52 C53 C54 C55 -2.0(4) . . . . ?
C52 C53 C54 C62 177.2(3) . . . . ?
C52 C53 C59 C58 -1.6(4) . . . . ?
C52 C53 C59 C60 -179.9(3) . . . . ?
C52 C56 C57 C58 12.0(4) . . . . ?
C52 C56 C57 C63 -171.7(3) . . . . ?
C52 C56 C72 C73 -105.4(3) . . . . ?
C52 C56 C72 C77 74.4(3) . . . . ?
C53 C52 C56 C57 -15.0(4) . . . . ?
C53 C52 C56 C72 -146.2(3) . . . . ?
C53 C54 C55 C50 -0.7(4) . . . . ?
C53 C54 C62 C61 3.3(4) . . . . ?
C53 C54 C62 C90 -173.5(3) . . . . ?
C53 C59 C60 C61 2.1(4) . . . . ?
C53 C59 C60 C68 -179.0(3) . . . . ?
C54 C53 C59 C58 179.0(3) . . . . ?
C54 C53 C59 C60 0.7(4) . . . . ?
C54 C62 C90 C91 83.8(4) . . . . ?
C54 C62 C90 C95 -96.6(4) . . . . ?
C55 C50 C51 C52 -0.5(5) . . . . ?
C55 C54 C62 C61 -177.6(3) . . . . ?
C55 C54 C62 C90 5.6(4) . . . . ?
C56 C52 C53 C54 -170.3(3) . . . . ?
C56 C52 C53 C59 10.4(4) . . . . ?
C56 C57 C58 C59 -4.1(4) . . . . ?
C56 C57 C58 C66 176.7(3) . . . . ?
C56 C57 C63 C64 -176.9(3) . . . . ?
C56 C72 C73 C74 -179.9(2) . . . . ?
C56 C72 C73 C78 3.1(4) . . . . ?
C56 C72 C77 C76 -179.9(2) . . . . ?
C56 C72 C77 C80 0.3(4) . . . . ?
C57 C56 C72 C73 122.9(3) . . . . ?
C57 C56 C72 C77 -57.3(3) . . . . ?
C57 C58 C59 C53 -1.7(4) . . . . ?
C57 C58 C59 C60 176.6(3) . . . . ?
C57 C58 C66 C65 -0.1(5) . . . . ?
C57 C58 C66 C67 -179.1(4) . . . . ?
C57 C63 C64 C65 0.2(5) . . . . ?
C58 C57 C63 C64 -0.5(5) . . . . ?
C58 C59 C60 C61 -176.2(3) . . . . ?
C58 C59 C60 C68 2.6(5) . . . . ?
C58 C66 C67 C68 2.4(7) . . . . ?
C58 C66 C67 C81 174.4(4) . . . . ?
C59 C53 C54 C55 177.4(3) . . . . ?
C59 C53 C54 C62 -3.4(4) . . . . ?
C59 C58 C66 C65 -179.3(3) . . . . ?
C59 C58 C66 C67 1.7(5) . . . . ?
C59 C60 C61 C62 -2.3(5) . . . . ?
C59 C60 C61 C71 177.3(3) . . . . ?
C59 C60 C68 C67 1.4(6) . . . . ?
C59 C60 C68 C69 -179.8(3) . . . . ?
C60 C61 C62 C54 -0.4(5) . . . . ?
C60 C61 C62 C90 176.4(3) . . . . ?
C60 C61 C71 C70 2.9(5) . . . . ?
C60 C68 C69 C70 2.2(6) . . . . ?
C61 C60 C68 C67 -179.7(4) . . . . ?
C61 C60 C68 C69 -0.9(5) . . . . ?
C61 C62 C90 C91 -93.1(4) . . . . ?
C61 C62 C90 C95 86.5(4) . . . . ?
C62 C54 C55 C50 -179.9(3) . . . . ?
C62 C61 C71 C70 -177.6(4) . . . . ?
C62 C90 C91 C92 176.5(3) . . . . ?
C62 C90 C91 C96 -3.7(5) . . . . ?
C62 C90 C95 C94 -175.2(3) . . . . ?
C62 C90 C95 C98 4.5(5) . . . . ?
C63 C57 C58 C59 179.6(3) . . . . ?
C63 C57 C58 C66 0.4(5) . . . . ?
C63 C64 C65 C66 0.1(5) . . . . ?
C64 C65 C66 C58 -0.2(5) . . . . ?
C64 C65 C66 C67 178.8(4) . . . . ?
C65 C66 C67 C68 -176.7(4) . . . . ?
C65 C66 C67 C81 -4.6(7) . . . . ?
C66 C58 C59 C53 177.5(3) . . . . ?
C66 C58 C59 C60 -4.2(4) . . . . ?
C66 C67 C68 C60 -3.9(7) . . . . ?
C66 C67 C68 C69 177.3(4) . . . . ?
C66 C67 C81 C82 92.1(6) . . . . ?
C66 C67 C81 C86 -89.2(5) . . . . ?
C67 C68 C69 C70 -179.0(4) . . . . ?
C67 C81 C82 C83 178.1(3) . . . . ?
C67 C81 C82 C87 -2.8(5) . . . . ?
C67 C81 C86 C85 -178.9(3) . . . . ?
C67 C81 C86 C89 2.7(5) . . . . ?
C68 C60 C61 C62 178.9(3) . . . . ?
C68 C60 C61 C71 -1.6(5) . . . . ?
C68 C67 C81 C82 -95.8(5) . . . . ?
C68 C67 C81 C86 82.9(6) . . . . ?
C68 C69 C70 C71 -0.9(7) . . . . ?
C69 C70 C71 C61 -1.6(6) . . . . ?
C71 C61 C62 C54 180.0(3) . . . . ?
C71 C61 C62 C90 -3.2(5) . . . . ?
C72 C56 C57 C58 142.4(3) . . . . ?
C72 C56 C57 C63 -41.3(4) . . . . ?
C72 C73 C74 C75 0.3(4) . . . . ?
C73 C72 C77 C76 -0.1(4) . . . . ?
C73 C72 C77 C80 -179.9(2) . . . . ?
C73 C74 C75 C76 -1.1(4) . . . . ?
C73 C74 C75 C79 -179.1(3) . . . . ?
C74 C75 C76 C77 1.3(4) . . . . ?
C75 C76 C77 C72 -0.8(4) . . . . ?
C75 C76 C77 C80 179.0(3) . . . . ?
C77 C72 C73 C74 0.3(4) . . . . ?
C77 C72 C73 C78 -176.7(3) . . . . ?
C78 C73 C74 C75 177.4(3) . . . . ?
C79 C75 C76 C77 179.4(3) . . . . ?
C81 C67 C68 C60 -176.0(4) . . . . ?
C81 C67 C68 C69 5.2(7) . . . . ?
C81 C82 C83 C84 0.1(5) . . . . ?
C82 C81 C86 C85 -0.2(5) . . . . ?
C82 C81 C86 C89 -178.6(4) . . . . ?
C82 C83 C84 C85 1.1(5) . . . . ?
C82 C83 C84 C88 -179.1(4) . . . . ?
C83 C84 C85 C86 -2.0(5) . . . . ?
C84 C85 C86 C81 1.6(5) . . . . ?
C84 C85 C86 C89 -180.0(4) . . . . ?
C86 C81 C82 C83 -0.6(4) . . . . ?
C86 C81 C82 C87 178.5(3) . . . . ?
C87 C82 C83 C84 -178.9(4) . . . . ?
C88 C84 C85 C86 178.2(4) . . . . ?
C90 C91 C92 C93 0.0(6) . . . . ?
C91 C90 C95 C94 4.3(5) . . . . ?
C91 C90 C95 C98 -175.9(4) . . . . ?
C91 C92 C93 C94 1.8(6) . . . . ?
C91 C92 C93 C97 -178.1(4) . . . . ?
C92 C93 C94 C95 -0.5(6) . . . . ?
C93 C94 C95 C90 -2.5(5) . . . . ?
C93 C94 C95 C98 177.7(4) . . . . ?
C95 C90 C91 C92 -3.1(5) . . . . ?
C95 C90 C91 C96 176.7(4) . . . . ?
C96 C91 C92 C93 -179.8(4) . . . . ?
C97 C93 C94 C95 179.4(3) . . . . ?

loop_
_platon_squeeze_void_nr
_platon_squeeze_void_average_x
_platon_squeeze_void_average_y
_platon_squeeze_void_average_z
_platon_squeeze_void_volume
_platon_squeeze_void_count_electrons
_platon_squeeze_void_content
1 0.500 0.332 0.000 659 123 ' '
